data_4134195
loop_
_publ_author_name
'Kondoh, Azusa'
'Ishikawa, Sho'
'Terada, Masahiro'

_publ_section_title
;
 Development of Chiral Ureates as Chiral Strong Br\/onsted Base Catalysts.
;
_journal_issue 8
_journal_name_full 'Journal of the American Chemical Society'
_journal_page_first 3724
_journal_page_last 3728
_journal_paper_doi 10.1021/jacs.9b13922
_journal_volume 142
_journal_year 2020
_chemical_absolute_configuration 'CHOOSE rm ad rmad syn or unk'
_chemical_formula_moiety 'C27 H30 N2 O3 S'
_chemical_formula_sum 'C27 H30 N2 O3 S'
_chemical_formula_weight 462.61
_space_group_crystal_system orthorhombic
_space_group_IT_number 19
_space_group_name_Hall 'P 2ac 2ab'
_space_group_name_H-M_alt 'P 21 21 21'
_atom_sites_solution_hydrogens geom
_atom_sites_solution_primary direct
_atom_sites_solution_secondary difmap
_cell_angle_alpha 90.0000
_cell_angle_beta 90.0000
_cell_angle_gamma 90.0000
_cell_formula_units_Z 4
_cell_length_a 8.6108(9)
_cell_length_b 16.6846(17)
_cell_length_c 17.8727(19)
_cell_measurement_reflns_used 25524
_cell_measurement_temperature 150
_cell_measurement_theta_max 27.50
_cell_measurement_theta_min 3.30
_cell_volume 2567.7(5)
_computing_cell_refinement 'CrystalClear-SM Auto 2.0 r15'
_computing_data_collection 'CrystalClear-SM Auto 2.0 r15 (Rigaku, 2011)'
_computing_data_reduction 'CrystalClear-SM Auto 2.0 r15'
_computing_molecular_graphics 'CrystalStructure 4.3'
_computing_publication_material 'CrystalStructure 4.3 (Rigaku, 2019)'
_computing_structure_refinement 'SHELXL Version 2013/4 (Sheldrick, 2008)'
_diffrn_ambient_temperature 150
_diffrn_detector_area_resol_mean 13.653
_diffrn_measured_fraction_theta_full 0.997
_diffrn_measured_fraction_theta_max 0.998
_diffrn_measurement_device_type 'Rigaku XtaLAB mini'
_diffrn_measurement_method \w
_diffrn_radiation_type 'Mo K\a'
_diffrn_radiation_wavelength 0.71075
_diffrn_reflns_av_R_equivalents 0.0385
_diffrn_reflns_av_unetI/netI 0.0293
_diffrn_reflns_Laue_measured_fraction_full 0.997
_diffrn_reflns_Laue_measured_fraction_max 0.998
_diffrn_reflns_limit_h_max 11
_diffrn_reflns_limit_h_min -11
_diffrn_reflns_limit_k_max 21
_diffrn_reflns_limit_k_min -21
_diffrn_reflns_limit_l_max 23
_diffrn_reflns_limit_l_min -23
_diffrn_reflns_number 27261
_diffrn_reflns_point_group_measured_fraction_full 0.998
_diffrn_reflns_point_group_measured_fraction_max 0.998
_diffrn_reflns_theta_full 25.242
_diffrn_reflns_theta_max 27.482
_diffrn_reflns_theta_min 3.286
_diffrn_standards_number 0
_exptl_absorpt_coefficient_mu 0.155
_exptl_absorpt_correction_T_max 0.977
_exptl_absorpt_correction_T_min 0.823
_exptl_absorpt_correction_type multi-scan
_exptl_absorpt_process_details 'REQAB (Rigaku, 1998)'
_exptl_crystal_colour colorless
_exptl_crystal_density_diffrn 1.197
_exptl_crystal_density_method 'not measured'
_exptl_crystal_description block
_exptl_crystal_F_000 984.00
_exptl_crystal_size_max 0.250
_exptl_crystal_size_mid 0.200
_exptl_crystal_size_min 0.150
_refine_diff_density_max 0.13
_refine_diff_density_min -0.21
_refine_ls_abs_structure_details
;
 Flack x determined using 2149 quotients [(I+)-(I-)]/[(I+)+(I-)]
 (Parsons, Flack and Wagner, Acta Cryst. B69 (2013) 249-259).
;
_refine_ls_abs_structure_Flack 0.98(3)
_refine_ls_extinction_method none
_refine_ls_goodness_of_fit_ref 1.070
_refine_ls_hydrogen_treatment constr
_refine_ls_number_parameters 298
_refine_ls_number_reflns 5880
_refine_ls_number_restraints 0
_refine_ls_R_factor_all 0.0449
_refine_ls_R_factor_gt 0.0388
_refine_ls_shift/su_max 0.000
_refine_ls_structure_factor_coef Fsqd
_refine_ls_weighting_details 'w = 1/[\s^2^(Fo^2^)+(0.0430P)^2^+0.3424P] where P=(Fo^2^+2Fc^2^)/3'
_refine_ls_weighting_scheme calc
_refine_ls_wR_factor_gt 0.0886
_refine_ls_wR_factor_ref 0.0914
_reflns_Friedel_coverage 0.773
_reflns_Friedel_fraction_full 1.000
_reflns_Friedel_fraction_max 1.000
_reflns_number_gt 5306
_reflns_number_total 5880
_reflns_threshold_expression F^2^>2.0\s(F^2^)
_cod_data_source_file ja9b13922_si_004.cif
_cod_data_source_block 01
_cod_depositor_comments 'Adding full bibliography for 4134194--4134196.cif.'
_cod_database_code 4134195
_shelxl_version_number 2013-4

loop_
_space_group_symop_id
_space_group_symop_operation_xyz
1 +X,+Y,+Z
2 1/2-X,-Y,1/2+Z
3 1/2+X,1/2-Y,-Z
4 -X,1/2+Y,1/2-Z

loop_
_atom_site_label
_atom_site_type_symbol
_atom_site_fract_x
_atom_site_fract_y
_atom_site_fract_z
_atom_site_U_iso_or_equiv
_atom_site_adp_type
_atom_site_occupancy
_atom_site_site_symmetry_order
_atom_site_calc_flag
_atom_site_refinement_flags_posn
_atom_site_refinement_flags_adp
_atom_site_refinement_flags_occupancy
_atom_site_disorder_assembly
_atom_site_disorder_group
S1 S 0.11093(10) 0.40497(4) 0.19870(4) 0.0527(2) Uani 1 1 d . . . . .
O2 O -0.21928(16) 0.37426(8) -0.02249(8) 0.0283(3) Uani 1 1 d . . . . .
O3 O 0.20703(17) 0.47966(10) 0.04296(9) 0.0374(4) Uani 1 1 d . . . . .
O4 O -0.35854(18) 0.42110(10) 0.07677(9) 0.0384(4) Uani 1 1 d . . . . .
N6 N 0.29489(19) 0.58276(10) 0.11190(10) 0.0272(4) Uani 1 1 d . . . . .
N13 N -0.1021(2) 0.44633(11) 0.06370(11) 0.0362(4) Uani 1 1 d . . . . .
H13 H -0.0166 0.4332 0.0397 0.043 Uiso 1 1 calc R U . . .
C5 C 0.1954(2) 0.52184(12) 0.09930(11) 0.0267(4) Uani 1 1 d . . . . .
C7 C -0.2393(2) 0.41435(12) 0.04222(11) 0.0275(4) Uani 1 1 d . . . . .
C8 C 0.0717(2) 0.50386(12) 0.15800(12) 0.0292(4) Uani 1 1 d . . . . .
H8 H 0.0772 0.5453 0.1984 0.035 Uiso 1 1 calc R U . . .
C9 C 0.4236(3) 0.59349(15) 0.05898(14) 0.0385(5) Uani 1 1 d . . . . .
H9A H 0.4874 0.5449 0.0580 0.046 Uiso 1 1 calc R U . . .
H9B H 0.4875 0.6391 0.0747 0.046 Uiso 1 1 calc R U . . .
H9C H 0.3819 0.6037 0.0089 0.046 Uiso 1 1 calc R U . . .
C10 C -0.0943(2) 0.50200(13) 0.12583(11) 0.0308(5) Uani 1 1 d . . . . .
H10 H -0.1646 0.4813 0.1660 0.037 Uiso 1 1 calc R U . . .
C11 C -0.1474(2) 0.58641(14) 0.10658(12) 0.0313(5) Uani 1 1 d . . . . .
C14 C 0.2767(3) 0.42652(13) 0.25402(12) 0.0368(5) Uani 1 1 d . . . . .
C15 C 0.2588(3) 0.45589(17) 0.32613(13) 0.0448(6) Uani 1 1 d . . . . .
H15 H 0.1577 0.4639 0.3461 0.054 Uiso 1 1 calc R U . . .
C16 C -0.2089(3) 0.63462(15) 0.16310(14) 0.0403(5) Uani 1 1 d . . . . .
H16 H -0.2193 0.6136 0.2122 0.048 Uiso 1 1 calc R U . . .
C17 C 0.1740(3) 0.70275(13) 0.16365(15) 0.0364(5) Uani 1 1 d . . . . .
H17 H 0.1142 0.7078 0.1192 0.044 Uiso 1 1 calc R U . . .
C18 C 0.1577(3) 0.75782(15) 0.22096(17) 0.0501(7) Uani 1 1 d . . . . .
H18 H 0.0857 0.8006 0.2160 0.060 Uiso 1 1 calc R U . . .
C19 C 0.4250(3) 0.41366(15) 0.22591(15) 0.0500(7) Uani 1 1 d . . . . .
H19 H 0.4381 0.3930 0.1768 0.060 Uiso 1 1 calc R U . . .
C20 C -0.3522(3) 0.33521(13) -0.05988(12) 0.0328(5) Uani 1 1 d . . . . .
C21 C -0.1327(3) 0.61811(15) 0.03566(13) 0.0409(6) Uani 1 1 d . . . . .
H21 H -0.0910 0.5862 -0.0035 0.049 Uiso 1 1 calc R U . . .
C22 C -0.2777(3) 0.30200(16) -0.13047(14) 0.0426(6) Uani 1 1 d . . . . .
H22A H -0.3584 0.2805 -0.1635 0.051 Uiso 1 1 calc R U . . .
H22B H -0.2050 0.2591 -0.1171 0.051 Uiso 1 1 calc R U . . .
H22C H -0.2214 0.3449 -0.1563 0.051 Uiso 1 1 calc R U . . .
C23 C -0.4144(4) 0.26805(17) -0.01205(16) 0.0546(7) Uani 1 1 d . . . . .
H23A H -0.4938 0.2384 -0.0400 0.066 Uiso 1 1 calc R U . . .
H23B H -0.4604 0.2903 0.0336 0.066 Uiso 1 1 calc R U . . .
H23C H -0.3294 0.2317 0.0014 0.066 Uiso 1 1 calc R U . . .
C24 C 0.3503(3) 0.68912(17) 0.29250(15) 0.0496(6) Uani 1 1 d . . . . .
H24 H 0.4107 0.6844 0.3368 0.059 Uiso 1 1 calc R U . . .
C25 C 0.3682(3) 0.63358(15) 0.23515(13) 0.0384(5) Uani 1 1 d . . . . .
H25 H 0.4417 0.5914 0.2397 0.046 Uiso 1 1 calc R U . . .
C26 C -0.2393(3) 0.74331(17) 0.07755(19) 0.0543(7) Uani 1 1 d . . . . .
H26 H -0.2705 0.7968 0.0674 0.065 Uiso 1 1 calc R U . . .
C27 C -0.2547(3) 0.71248(16) 0.14863(17) 0.0490(7) Uani 1 1 d . . . . .
H27 H -0.2967 0.7446 0.1876 0.059 Uiso 1 1 calc R U . . .
C28 C 0.5524(3) 0.43066(19) 0.2689(2) 0.0607(9) Uani 1 1 d . . . . .
H28 H 0.6535 0.4215 0.2495 0.073 Uiso 1 1 calc R U . . .
C29 C 0.2455(3) 0.75089(16) 0.28531(16) 0.0524(7) Uani 1 1 d . . . . .
H29 H 0.2334 0.7887 0.3246 0.063 Uiso 1 1 calc R U . . .
C30 C -0.4733(3) 0.39775(18) -0.08007(17) 0.0557(7) Uani 1 1 d . . . . .
H30A H -0.5428 0.3762 -0.1185 0.067 Uiso 1 1 calc R U . . .
H30B H -0.4214 0.4458 -0.0993 0.067 Uiso 1 1 calc R U . . .
H30C H -0.5337 0.4116 -0.0354 0.067 Uiso 1 1 calc R U . . .
C31 C 0.3880(4) 0.4735(2) 0.36892(14) 0.0637(8) Uani 1 1 d . . . . .
H31 H 0.3756 0.4942 0.4181 0.076 Uiso 1 1 calc R U . . .
C32 C -0.1786(3) 0.69634(18) 0.02116(17) 0.0532(7) Uani 1 1 d . . . . .
H32 H -0.1681 0.7177 -0.0279 0.064 Uiso 1 1 calc R U . . .
C33 C 0.5349(4) 0.4611(2) 0.34032(19) 0.0669(9) Uani 1 1 d . . . . .
H33 H 0.6238 0.4735 0.3696 0.080 Uiso 1 1 calc R U . . .
C34 C 0.2785(2) 0.64022(12) 0.17160(12) 0.0275(4) Uani 1 1 d . . . . .

loop_
_atom_site_aniso_label
_atom_site_aniso_U_11
_atom_site_aniso_U_22
_atom_site_aniso_U_33
_atom_site_aniso_U_23
_atom_site_aniso_U_13
_atom_site_aniso_U_12
S1 0.0782(5) 0.0287(3) 0.0514(4) 0.0099(3) -0.0149(4) -0.0167(3)
O2 0.0258(7) 0.0309(7) 0.0282(7) -0.0057(6) -0.0032(6) -0.0052(6)
O3 0.0304(8) 0.0460(9) 0.0357(8) -0.0157(7) -0.0001(7) -0.0043(7)
O4 0.0290(8) 0.0500(10) 0.0361(8) -0.0118(7) 0.0061(7) -0.0095(7)
N6 0.0261(8) 0.0249(8) 0.0307(9) -0.0021(7) 0.0008(7) -0.0022(7)
N13 0.0278(9) 0.0427(10) 0.0381(10) -0.0180(8) 0.0052(8) -0.0106(8)
C5 0.0265(10) 0.0262(10) 0.0275(10) -0.0011(8) -0.0048(8) 0.0008(8)
C7 0.0287(10) 0.0267(10) 0.0270(10) -0.0011(8) -0.0015(8) -0.0025(9)
C8 0.0358(11) 0.0249(9) 0.0268(10) -0.0001(8) -0.0024(9) -0.0084(8)
C9 0.0280(11) 0.0392(12) 0.0482(13) -0.0058(11) 0.0082(10) -0.0034(10)
C10 0.0308(10) 0.0356(11) 0.0261(10) -0.0089(8) 0.0058(9) -0.0118(9)
C11 0.0241(10) 0.0386(12) 0.0313(11) -0.0081(9) 0.0008(8) -0.0088(9)
C14 0.0495(14) 0.0307(11) 0.0302(11) 0.0076(9) 0.0052(10) 0.0071(10)
C15 0.0426(14) 0.0623(16) 0.0294(11) 0.0086(11) 0.0095(11) 0.0130(12)
C16 0.0395(12) 0.0452(13) 0.0362(12) -0.0110(11) 0.0063(11) -0.0077(11)
C17 0.0314(11) 0.0277(11) 0.0501(14) -0.0016(10) -0.0002(11) -0.0019(8)
C18 0.0457(14) 0.0309(12) 0.0736(19) -0.0151(12) 0.0092(14) -0.0002(11)
C19 0.0686(18) 0.0350(12) 0.0464(14) 0.0080(11) 0.0269(14) 0.0102(13)
C20 0.0290(10) 0.0372(11) 0.0322(11) -0.0092(9) -0.0065(9) -0.0065(9)
C21 0.0393(13) 0.0516(15) 0.0317(11) -0.0031(10) 0.0014(10) -0.0007(11)
C22 0.0452(14) 0.0459(13) 0.0367(12) -0.0125(11) -0.0074(11) -0.0051(12)
C23 0.0594(17) 0.0502(15) 0.0543(16) -0.0066(13) 0.0011(14) -0.0288(14)
C24 0.0495(15) 0.0561(15) 0.0431(14) -0.0140(12) -0.0038(12) -0.0147(13)
C25 0.0350(12) 0.0393(12) 0.0408(13) -0.0047(10) -0.0038(10) -0.0024(11)
C26 0.0424(14) 0.0432(14) 0.077(2) -0.0012(14) -0.0048(15) 0.0039(12)
C27 0.0402(14) 0.0457(14) 0.0612(17) -0.0167(13) 0.0079(13) -0.0014(11)
C28 0.0445(15) 0.0607(18) 0.077(2) 0.0302(16) 0.0191(15) 0.0158(14)
C29 0.0566(16) 0.0440(14) 0.0565(17) -0.0244(13) 0.0165(14) -0.0169(13)
C30 0.0420(14) 0.0639(18) 0.0612(17) -0.0171(15) -0.0234(13) 0.0123(13)
C31 0.0668(19) 0.098(2) 0.0261(12) 0.0105(14) -0.0021(13) 0.0056(19)
C32 0.0513(16) 0.0596(17) 0.0487(15) 0.0079(14) -0.0034(13) 0.0026(13)
C33 0.0494(16) 0.094(2) 0.0572(18) 0.0375(18) -0.0138(15) 0.0035(16)
C34 0.0255(10) 0.0232(9) 0.0338(11) -0.0026(8) 0.0020(9) -0.0052(8)

loop_
_atom_type_symbol
_atom_type_description
_atom_type_scat_dispersion_real
_atom_type_scat_dispersion_imag
_atom_type_scat_source
C C 0.0033 0.0016
;
International Tables for Crystallography
(Vol. C, Tables 4.2.6.8 and 6.1.1.4)
;
H H 0.0000 0.0000
;
International Tables for Crystallography
(Vol. C, Table 6.1.1.4)
;
N N 0.0061 0.0033
;
International Tables for Crystallography
(Vol. C, Tables 4.2.6.8 and 6.1.1.4)
;
O O 0.0106 0.0060
;
International Tables for Crystallography
(Vol. C, Tables 4.2.6.8 and 6.1.1.4)
;
S S 0.1246 0.1234
;
International Tables for Crystallography
(Vol. C, Tables 4.2.6.8 and 6.1.1.4)
;

loop_
_geom_angle_atom_site_label_1
_geom_angle_atom_site_label_2
_geom_angle_atom_site_label_3
_geom_angle
_geom_angle_site_symmetry_1
_geom_angle_site_symmetry_3
_geom_angle_publ_flag
C14 S1 C8 100.77(10) . . ?
C7 O2 C20 120.55(16) . . ?
C5 N6 C34 124.26(17) . . ?
C5 N6 C9 117.64(17) . . ?
C34 N6 C9 118.02(16) . . ?
C7 N13 C10 120.74(18) . . ?
C7 N13 H13 119.6 . . ?
C10 N13 H13 119.6 . . ?
O3 C5 N6 121.04(19) . . ?
O3 C5 C8 120.42(18) . . ?
N6 C5 C8 118.50(17) . . ?
O4 C7 O2 126.59(19) . . ?
O4 C7 N13 124.25(19) . . ?
O2 C7 N13 109.16(17) . . ?
C5 C8 C10 113.29(16) . . ?
C5 C8 S1 108.73(15) . . ?
C10 C8 S1 107.49(14) . . ?
C5 C8 H8 109.1 . . ?
C10 C8 H8 109.1 . . ?
S1 C8 H8 109.1 . . ?
N6 C9 H9A 109.5 . . ?
N6 C9 H9B 109.5 . . ?
H9A C9 H9B 109.5 . . ?
N6 C9 H9C 109.5 . . ?
H9A C9 H9C 109.5 . . ?
H9B C9 H9C 109.5 . . ?
N13 C10 C11 113.98(18) . . ?
N13 C10 C8 109.98(18) . . ?
C11 C10 C8 110.15(16) . . ?
N13 C10 H10 107.5 . . ?
C11 C10 H10 107.5 . . ?
C8 C10 H10 107.5 . . ?
C21 C11 C16 118.6(2) . . ?
C21 C11 C10 122.4(2) . . ?
C16 C11 C10 119.0(2) . . ?
C15 C14 C19 119.5(3) . . ?
C15 C14 S1 120.0(2) . . ?
C19 C14 S1 120.48(19) . . ?
C31 C15 C14 120.0(2) . . ?
C31 C15 H15 120.0 . . ?
C14 C15 H15 120.0 . . ?
C27 C16 C11 121.0(2) . . ?
C27 C16 H16 119.5 . . ?
C11 C16 H16 119.5 . . ?
C18 C17 C34 119.4(2) . . ?
C18 C17 H17 120.3 . . ?
C34 C17 H17 120.3 . . ?
C29 C18 C17 120.4(2) . . ?
C29 C18 H18 119.8 . . ?
C17 C18 H18 119.8 . . ?
C28 C19 C14 120.1(2) . . ?
C28 C19 H19 119.9 . . ?
C14 C19 H19 119.9 . . ?
O2 C20 C23 110.27(18) . . ?
O2 C20 C30 109.65(18) . . ?
C23 C20 C30 113.7(2) . . ?
O2 C20 C22 102.05(18) . . ?
C23 C20 C22 110.5(2) . . ?
C30 C20 C22 110.1(2) . . ?
C11 C21 C32 120.4(2) . . ?
C11 C21 H21 119.8 . . ?
C32 C21 H21 119.8 . . ?
C20 C22 H22A 109.5 . . ?
C20 C22 H22B 109.5 . . ?
H22A C22 H22B 109.5 . . ?
C20 C22 H22C 109.5 . . ?
H22A C22 H22C 109.5 . . ?
H22B C22 H22C 109.5 . . ?
C20 C23 H23A 109.5 . . ?
C20 C23 H23B 109.5 . . ?
H23A C23 H23B 109.5 . . ?
C20 C23 H23C 109.5 . . ?
H23A C23 H23C 109.5 . . ?
H23B C23 H23C 109.5 . . ?
C29 C24 C25 120.2(3) . . ?
C29 C24 H24 119.9 . . ?
C25 C24 H24 119.9 . . ?
C34 C25 C24 119.5(2) . . ?
C34 C25 H25 120.3 . . ?
C24 C25 H25 120.3 . . ?
C27 C26 C32 119.9(3) . . ?
C27 C26 H26 120.1 . . ?
C32 C26 H26 120.1 . . ?
C26 C27 C16 119.8(3) . . ?
C26 C27 H27 120.1 . . ?
C16 C27 H27 120.1 . . ?
C19 C28 C33 120.5(3) . . ?
C19 C28 H28 119.8 . . ?
C33 C28 H28 119.8 . . ?
C24 C29 C18 120.0(2) . . ?
C24 C29 H29 120.0 . . ?
C18 C29 H29 120.0 . . ?
C20 C30 H30A 109.5 . . ?
C20 C30 H30B 109.5 . . ?
H30A C30 H30B 109.5 . . ?
C20 C30 H30C 109.5 . . ?
H30A C30 H30C 109.5 . . ?
H30B C30 H30C 109.5 . . ?
C33 C31 C15 120.1(3) . . ?
C33 C31 H31 120.0 . . ?
C15 C31 H31 120.0 . . ?
C26 C32 C21 120.4(3) . . ?
C26 C32 H32 119.8 . . ?
C21 C32 H32 119.8 . . ?
C31 C33 C28 119.8(3) . . ?
C31 C33 H33 120.1 . . ?
C28 C33 H33 120.1 . . ?
C25 C34 C17 120.6(2) . . ?
C25 C34 N6 120.12(19) . . ?
C17 C34 N6 119.2(2) . . ?

loop_
_geom_bond_atom_site_label_1
_geom_bond_atom_site_label_2
_geom_bond_distance
_geom_bond_site_symmetry_2
_geom_bond_publ_flag
S1 C14 1.773(3) . ?
S1 C8 1.834(2) . ?
O2 C7 1.347(2) . ?
O2 C20 1.477(2) . ?
O3 C5 1.233(2) . ?
O4 C7 1.204(3) . ?
N6 C5 1.348(3) . ?
N6 C34 1.441(3) . ?
N6 C9 1.468(3) . ?
N13 C7 1.352(3) . ?
N13 C10 1.449(3) . ?
N13 H13 0.8800 . ?
C5 C8 1.525(3) . ?
C8 C10 1.541(3) . ?
C8 H8 1.0000 . ?
C9 H9A 0.9800 . ?
C9 H9B 0.9800 . ?
C9 H9C 0.9800 . ?
C10 C11 1.520(3) . ?
C10 H10 1.0000 . ?
C11 C21 1.379(3) . ?
C11 C16 1.396(3) . ?
C14 C15 1.388(3) . ?
C14 C19 1.389(4) . ?
C15 C31 1.381(4) . ?
C15 H15 0.9500 . ?
C16 C27 1.382(4) . ?
C16 H16 0.9500 . ?
C17 C18 1.383(3) . ?
C17 C34 1.385(3) . ?
C17 H17 0.9500 . ?
C18 C29 1.381(4) . ?
C18 H18 0.9500 . ?
C19 C28 1.369(4) . ?
C19 H19 0.9500 . ?
C20 C23 1.508(4) . ?
C20 C30 1.518(3) . ?
C20 C22 1.520(3) . ?
C21 C32 1.388(4) . ?
C21 H21 0.9500 . ?
C22 H22A 0.9800 . ?
C22 H22B 0.9800 . ?
C22 H22C 0.9800 . ?
C23 H23A 0.9800 . ?
C23 H23B 0.9800 . ?
C23 H23C 0.9800 . ?
C24 C29 1.376(4) . ?
C24 C25 1.390(3) . ?
C24 H24 0.9500 . ?
C25 C34 1.378(3) . ?
C25 H25 0.9500 . ?
C26 C27 1.377(4) . ?
C26 C32 1.380(4) . ?
C26 H26 0.9500 . ?
C27 H27 0.9500 . ?
C28 C33 1.382(5) . ?
C28 H28 0.9500 . ?
C29 H29 0.9500 . ?
C30 H30A 0.9800 . ?
C30 H30B 0.9800 . ?
C30 H30C 0.9800 . ?
C31 C33 1.380(4) . ?
C31 H31 0.9500 . ?
C32 H32 0.9500 . ?
C33 H33 0.9500 . ?

loop_
_geom_hbond_atom_site_label_D
_geom_hbond_atom_site_label_H
_geom_hbond_atom_site_label_A
_geom_hbond_site_symmetry_D
_geom_hbond_site_symmetry_H
_geom_hbond_site_symmetry_A
_geom_hbond_distance_DA
_geom_hbond_distance_DH
_geom_hbond_distance_HA
_geom_hbond_angle_DHA
_geom_hbond_publ_flag
N13 H13 O3 . . . 2.745(2) 0.880 2.077 132.0 no

loop_
_geom_torsion_atom_site_label_1
_geom_torsion_atom_site_label_2
_geom_torsion_atom_site_label_3
_geom_torsion_atom_site_label_4
_geom_torsion
_geom_torsion_site_symmetry_1
_geom_torsion_site_symmetry_2
_geom_torsion_site_symmetry_3
_geom_torsion_site_symmetry_4
_geom_torsion_publ_flag
C34 N6 C5 O3 172.59(19) . . . . ?
C9 N6 C5 O3 -4.2(3) . . . . ?
C34 N6 C5 C8 -9.9(3) . . . . ?
C9 N6 C5 C8 173.35(18) . . . . ?
C20 O2 C7 O4 2.3(3) . . . . ?
C20 O2 C7 N13 -178.20(18) . . . . ?
C10 N13 C7 O4 -9.2(3) . . . . ?
C10 N13 C7 O2 171.23(18) . . . . ?
O3 C5 C8 C10 -56.2(3) . . . . ?
N6 C5 C8 C10 126.3(2) . . . . ?
O3 C5 C8 S1 63.3(2) . . . . ?
N6 C5 C8 S1 -114.24(17) . . . . ?
C14 S1 C8 C5 72.57(15) . . . . ?
C14 S1 C8 C10 -164.44(14) . . . . ?
C7 N13 C10 C11 -77.6(2) . . . . ?
C7 N13 C10 C8 158.15(19) . . . . ?
C5 C8 C10 N13 54.3(2) . . . . ?
S1 C8 C10 N13 -65.85(19) . . . . ?
C5 C8 C10 C11 -72.1(2) . . . . ?
S1 C8 C10 C11 167.71(14) . . . . ?
N13 C10 C11 C21 -29.4(3) . . . . ?
C8 C10 C11 C21 94.8(2) . . . . ?
N13 C10 C11 C16 152.58(19) . . . . ?
C8 C10 C11 C16 -83.3(2) . . . . ?
C8 S1 C14 C15 85.7(2) . . . . ?
C8 S1 C14 C19 -94.7(2) . . . . ?
C19 C14 C15 C31 1.2(4) . . . . ?
S1 C14 C15 C31 -179.3(2) . . . . ?
C21 C11 C16 C27 0.2(3) . . . . ?
C10 C11 C16 C27 178.3(2) . . . . ?
C34 C17 C18 C29 0.5(4) . . . . ?
C15 C14 C19 C28 -0.7(4) . . . . ?
S1 C14 C19 C28 179.8(2) . . . . ?
C7 O2 C20 C23 -65.2(3) . . . . ?
C7 O2 C20 C30 60.8(3) . . . . ?
C7 O2 C20 C22 177.45(18) . . . . ?
C16 C11 C21 C32 -0.1(4) . . . . ?
C10 C11 C21 C32 -178.1(2) . . . . ?
C29 C24 C25 C34 -1.0(4) . . . . ?
C32 C26 C27 C16 0.2(4) . . . . ?
C11 C16 C27 C26 -0.2(4) . . . . ?
C14 C19 C28 C33 -0.4(4) . . . . ?
C25 C24 C29 C18 0.0(4) . . . . ?
C17 C18 C29 C24 0.3(4) . . . . ?
C14 C15 C31 C33 -0.7(5) . . . . ?
C27 C26 C32 C21 -0.1(4) . . . . ?
C11 C21 C32 C26 0.0(4) . . . . ?
C15 C31 C33 C28 -0.3(5) . . . . ?
C19 C28 C33 C31 0.9(5) . . . . ?
C24 C25 C34 C17 1.7(3) . . . . ?
C24 C25 C34 N6 -179.5(2) . . . . ?
C18 C17 C34 C25 -1.5(3) . . . . ?
C18 C17 C34 N6 179.8(2) . . . . ?
C5 N6 C34 C25 102.2(2) . . . . ?
C9 N6 C34 C25 -81.1(3) . . . . ?
C5 N6 C34 C17 -79.1(3) . . . . ?
C9 N6 C34 C17 97.7(2) . . . . ?
